data_7135602
loop_
_publ_author_name
'Kubisz, M.'
'Fernandez, I.'
'Hadlington, T. J.'

_publ_section_title
;
 Catalyst-free insertion of carbon monoxide into terminal
 Mg-C(sp<sup>3</sup>) bonds.
;
_journal_issue 29
_journal_name_full 'Chemical communications (Cambridge, England)'
_journal_page_first 7519
_journal_page_last 7523
_journal_paper_doi 10.1039/d6cc00736h
_journal_volume 62
_journal_year 2026
_chemical_formula_moiety 'C62 H112 Mg2 N2 P2 Si2'
_chemical_formula_sum 'C62 H112 Mg2 N2 P2 Si2'
_chemical_formula_weight 1052.27
_space_group_crystal_system monoclinic
_space_group_IT_number 14
_space_group_name_Hall '-P 2ybc'
_space_group_name_H-M_alt 'P 1 21/c 1'
_atom_sites_solution_hydrogens geom
_audit_creation_method SHELXL-2018/3
_audit_update_record
;
2026-02-03 deposited with the CCDC.	2026-03-09 downloaded from the CCDC.
;
_cell_angle_alpha 90
_cell_angle_beta 106.70(3)
_cell_angle_gamma 90
_cell_formula_units_Z 2
_cell_length_a 13.433(3)
_cell_length_b 12.450(3)
_cell_length_c 20.428(4)
_cell_measurement_reflns_used 2000
_cell_measurement_temperature 150(2)
_cell_measurement_theta_max 32.50
_cell_measurement_theta_min 1.92
_cell_volume 3272.3(14)
_computing_structure_refinement 'SHELXL-2018/3 (Sheldrick, 2018)'
_computing_structure_solution 'SHELXT 2018/2 (Sheldrick, 2018)'
_diffrn_ambient_temperature 150(2)
_diffrn_detector Pilatus300K
_diffrn_detector_area_resol_mean 5.81
_diffrn_measured_fraction_theta_full 0.999
_diffrn_measured_fraction_theta_max 1.000
_diffrn_measurement_device_type 'STOE StadiVari'
_diffrn_measurement_method '\w scans'
_diffrn_radiation_collimation '0.6 mm diameter'
_diffrn_radiation_monochromator 'Graded multilayer mirror'
_diffrn_radiation_type 'Mo K\a'
_diffrn_radiation_wavelength 0.71073
_diffrn_reflns_av_R_equivalents 0.0321
_diffrn_reflns_av_unetI/netI 0.0213
_diffrn_reflns_Laue_measured_fraction_full 0.999
_diffrn_reflns_Laue_measured_fraction_max 1.000
_diffrn_reflns_limit_h_max 16
_diffrn_reflns_limit_h_min -16
_diffrn_reflns_limit_k_max 14
_diffrn_reflns_limit_k_min -15
_diffrn_reflns_limit_l_max 23
_diffrn_reflns_limit_l_min -25
_diffrn_reflns_number 29681
_diffrn_reflns_point_group_measured_fraction_full 0.999
_diffrn_reflns_point_group_measured_fraction_max 1.000
_diffrn_reflns_theta_full 25.242
_diffrn_reflns_theta_max 25.999
_diffrn_reflns_theta_min 2.224
_diffrn_source 'Genix 3D HF Mo'
_diffrn_source_current 1.000
_diffrn_source_power 0.050
_diffrn_source_voltage 50
_exptl_absorpt_coefficient_mu 0.158
_exptl_absorpt_correction_T_max 1.000
_exptl_absorpt_correction_T_min 0.963
_exptl_absorpt_correction_type multi-scan
_exptl_absorpt_process_details 'STOE X-AREA 1.76'
_exptl_crystal_colour colourless
_exptl_crystal_density_diffrn 1.068
_exptl_crystal_description block
_exptl_crystal_F_000 1160
_exptl_crystal_size_max 0.24
_exptl_crystal_size_mid 0.21
_exptl_crystal_size_min 0.18
_refine_diff_density_max 0.598
_refine_diff_density_min -0.357
_refine_diff_density_rms 0.070
_refine_ls_extinction_method none
_refine_ls_goodness_of_fit_ref 1.054
_refine_ls_hydrogen_treatment mixed
_refine_ls_matrix_type full
_refine_ls_number_parameters 472
_refine_ls_number_reflns 6436
_refine_ls_number_restraints 0
_refine_ls_restrained_S_all 1.054
_refine_ls_R_factor_all 0.0778
_refine_ls_R_factor_gt 0.0673
_refine_ls_shift/su_max 0.021
_refine_ls_shift/su_mean 0.000
_refine_ls_structure_factor_coef Fsqd
_refine_ls_weighting_details 'w=1/[\s^2^(Fo^2^)+(0.1195P)^2^+1.3663P] where P=(Fo^2^+2Fc^2^)/3'
_refine_ls_weighting_scheme calc
_refine_ls_wR_factor_gt 0.1743
_refine_ls_wR_factor_ref 0.1889
_reflns_Friedel_coverage 0.000
_reflns_number_gt 5249
_reflns_number_total 6436
_reflns_threshold_expression 'I > 2\s(I)'
_cod_data_source_file d6cc00736h2.cif
_cod_data_source_block 9
_cod_depositor_comments 'Adding full bibliography for 7135594--7135603.cif.'
_cod_original_cell_volume 3272.3(12)
_cod_original_sg_symbol_H-M 'P 21/c'
_cod_database_code 7135602
_shelx_shelxl_version_number 2018/3
_shelx_space_group_comment
;
The symmetry employed for this shelxl refinement is uniquely defined
by the following loop, which should always be used as a source of
symmetry information in preference to the above space-group names.
They are only intended as comments.
;

loop_
_space_group_symop_operation_xyz
'x, y, z'
'-x, y+1/2, -z+1/2'
'-x, -y, -z'
'x, -y-1/2, z-1/2'

loop_
_atom_site_label
_atom_site_type_symbol
_atom_site_fract_x
_atom_site_fract_y
_atom_site_fract_z
_atom_site_U_iso_or_equiv
_atom_site_adp_type
_atom_site_occupancy
_atom_site_site_symmetry_order
_atom_site_calc_flag
_atom_site_refinement_flags_posn
_atom_site_refinement_flags_adp
_atom_site_refinement_flags_occupancy
_atom_site_disorder_assembly
_atom_site_disorder_group
P1 P 0.22434(10) 0.64028(10) 0.60332(4) 0.0314(3) Uani 0.684(2) 1 d . . P A 1
Mg1 Mg 0.10451(5) 0.49240(5) 0.53776(3) 0.0336(2) Uani 1 1 d . . . . .
Si1 Si 0.32310(7) 0.40687(12) 0.64057(5) 0.0325(3) Uani 0.684(2) 1 d . . P A 1
N1 N 0.2200(3) 0.3800(4) 0.5711(2) 0.0308(9) Uani 0.684(2) 1 d . . P A 1
C1 C 0.2073(4) 0.2912(3) 0.52474(19) 0.0338(8) Uani 0.684(2) 1 d . . P A 1
C10 C 0.1049(4) 0.1895(4) 0.5930(2) 0.0408(10) Uani 0.684(2) 1 d . . P A 1
H10 H 0.134375 0.248075 0.626431 0.049 Uiso 0.684(2) 1 calc R U P A 1
C6 C 0.1519(3) 0.1982(3) 0.53363(19) 0.0372(7) Uani 0.684(2) 1 d . . P A 1
C26 C 0.2521(5) 0.7710(5) 0.5633(2) 0.0460(11) Uani 0.684(2) 1 d . . P A 1
H26 H 0.193721 0.823841 0.554773 0.055 Uiso 0.684(2) 1 calc R U P A 1
C16A C 0.2840(7) 0.3987(7) 0.7329(5) 0.033(2) Uiso 0.316(2) 1 d . . P A 2
H16 H 0.283729 0.318374 0.732427 0.040 Uiso 0.316(2) 1 calc R U P A 2
C2 C 0.2439(4) 0.2974(3) 0.4659(2) 0.0405(8) Uani 0.684(2) 1 d . . P A 1
C31 C 0.2770(5) 0.7342(5) 0.4969(3) 0.0473(12) Uani 0.684(2) 1 d . . P A 1
H31A H 0.337555 0.685199 0.508742 0.057 Uiso 0.684(2) 1 calc R U P A 1
H31B H 0.216830 0.694518 0.467386 0.057 Uiso 0.684(2) 1 calc R U P A 1
C7 C 0.3011(4) 0.3963(4) 0.4504(2) 0.0477(10) Uani 0.684(2) 1 d . . P A 1
H7 H 0.313617 0.444910 0.490925 0.057 Uiso 0.684(2) 1 calc R U P A 1
C9 C 0.2376(10) 0.4592(11) 0.3895(6) 0.058(5) Uani 0.684(2) 1 d . . P A 1
H9A H 0.229294 0.416902 0.347820 0.087 Uiso 0.684(2) 1 calc R U P A 1
H9B H 0.273146 0.526745 0.385990 0.087 Uiso 0.684(2) 1 calc R U P A 1
H9C H 0.169014 0.474795 0.395171 0.087 Uiso 0.684(2) 1 calc R U P A 1
C19 C 0.3419(2) 0.5596(3) 0.64023(17) 0.0369(7) Uani 0.684(2) 1 d . . P A 1
H19A H 0.373259 0.583402 0.687972 0.044 Uiso 0.684(2) 1 calc R U P A 1
H19B H 0.392499 0.575590 0.614611 0.044 Uiso 0.684(2) 1 calc R U P A 1
C30 C 0.3009(4) 0.8321(4) 0.4578(2) 0.0496(10) Uani 0.684(2) 1 d . . P A 1
H30A H 0.318955 0.807241 0.416552 0.060 Uiso 0.684(2) 1 calc R U P A 1
H30B H 0.238283 0.877958 0.442655 0.060 Uiso 0.684(2) 1 calc R U P A 1
C18A C 0.365(3) 0.431(3) 0.7946(16) 0.056(7) Uiso 0.316(2) 1 d . . P A 2
H18A H 0.378686 0.508369 0.792178 0.083 Uiso 0.316(2) 1 calc R U P A 2
H18B H 0.428463 0.390714 0.798050 0.083 Uiso 0.316(2) 1 calc R U P A 2
H18C H 0.341090 0.417129 0.834916 0.083 Uiso 0.316(2) 1 calc R U P A 2
C27 C 0.3602(4) 0.8199(4) 0.6040(2) 0.0504(11) Uani 0.684(2) 1 d . . P A 1
H27A H 0.417578 0.771396 0.601727 0.060 Uiso 0.684(2) 1 calc R U P A 1
H27B H 0.363500 0.831069 0.652535 0.060 Uiso 0.684(2) 1 calc R U P A 1
C28A C 0.3972(8) 0.9016(9) 0.5586(6) 0.053(3) Uiso 0.316(2) 1 d . . P A 2
H28A H 0.366362 0.974104 0.548442 0.064 Uiso 0.316(2) 1 calc R U P A 2
H28B H 0.468731 0.913142 0.588438 0.064 Uiso 0.316(2) 1 calc R U P A 2
C20 C 0.1860(4) 0.6970(3) 0.67606(17) 0.0416(7) Uani 0.684(2) 1 d . . P A 1
H20 H 0.250446 0.717795 0.712458 0.050 Uiso 0.684(2) 1 calc R U P A 1
C11 C -0.0121(4) 0.2037(4) 0.5675(2) 0.0507(10) Uani 0.684(2) 1 d . . P A 1
H11A H -0.028213 0.275215 0.547143 0.076 Uiso 0.684(2) 1 calc R U P A 1
H11B H -0.041771 0.196180 0.605770 0.076 Uiso 0.684(2) 1 calc R U P A 1
H11C H -0.041733 0.148874 0.532933 0.076 Uiso 0.684(2) 1 calc R U P A 1
C13 C 0.4512(3) 0.3482(3) 0.63322(19) 0.0455(8) Uani 0.684(2) 1 d . . P A 1
H13 H 0.460505 0.380364 0.590496 0.055 Uiso 0.684(2) 1 calc R U P A 1
C29A C 0.4114(8) 0.8637(8) 0.4917(5) 0.047(3) Uiso 0.316(2) 1 d . . P A 2
H29A H 0.473899 0.817527 0.500851 0.057 Uiso 0.316(2) 1 calc R U P A 2
H29B H 0.422365 0.926470 0.464875 0.057 Uiso 0.316(2) 1 calc R U P A 2
C3 C 0.2269(4) 0.2125(3) 0.41985(19) 0.0524(9) Uani 0.684(2) 1 d . . P A 1
H3 H 0.252546 0.217134 0.381191 0.063 Uiso 0.684(2) 1 calc R U P A 1
C5 C 0.1368(4) 0.1154(3) 0.48581(19) 0.0498(8) Uani 0.684(2) 1 d . . P A 1
H5 H 0.100396 0.052741 0.492252 0.060 Uiso 0.684(2) 1 calc R U P A 1
C21 C 0.1284(3) 0.6109(3) 0.70547(19) 0.0537(9) Uani 0.684(2) 1 d . . P A 1
H21A H 0.173983 0.547432 0.719583 0.064 Uiso 0.684(2) 1 calc R U P A 1
H21B H 0.065431 0.587760 0.669579 0.064 Uiso 0.684(2) 1 calc R U P A 1
C8 C 0.4095(4) 0.3678(5) 0.4419(2) 0.0660(12) Uani 0.684(2) 1 d . . P A 1
H8A H 0.449783 0.327461 0.481991 0.099 Uiso 0.684(2) 1 calc R U P A 1
H8B H 0.446588 0.434042 0.437639 0.099 Uiso 0.684(2) 1 calc R U P A 1
H8C H 0.400518 0.323942 0.400777 0.099 Uiso 0.684(2) 1 calc R U P A 1
C14 C 0.5465(3) 0.3855(4) 0.6904(2) 0.0627(11) Uani 0.684(2) 1 d . . P A 1
H14A H 0.547663 0.348957 0.733094 0.094 Uiso 0.684(2) 1 calc R U P A 1
H14B H 0.542813 0.463278 0.696491 0.094 Uiso 0.684(2) 1 calc R U P A 1
H14C H 0.609918 0.367877 0.678027 0.094 Uiso 0.684(2) 1 calc R U P A 1
C12 C 0.1316(4) 0.0791(3) 0.6304(2) 0.0597(10) Uani 0.684(2) 1 d . . P A 1
H12A H 0.106874 0.078599 0.671082 0.090 Uiso 0.684(2) 1 calc R U P A 1
H12B H 0.207023 0.068215 0.643986 0.090 Uiso 0.684(2) 1 calc R U P A 1
H12C H 0.097627 0.021167 0.599489 0.090 Uiso 0.684(2) 1 calc R U P A 1
C25 C 0.1179(4) 0.7956(3) 0.6565(2) 0.0606(10) Uani 0.684(2) 1 d . . P A 1
H25A H 0.055132 0.777102 0.618938 0.073 Uiso 0.684(2) 1 calc R U P A 1
H25B H 0.156335 0.852006 0.639644 0.073 Uiso 0.684(2) 1 calc R U P A 1
C4 C 0.1738(4) 0.1221(3) 0.4289(2) 0.0590(10) Uani 0.684(2) 1 d . . P A 1
H4 H 0.162536 0.064976 0.396746 0.071 Uiso 0.684(2) 1 calc R U P A 1
C17 C 0.3286(3) 0.2494(3) 0.74572(19) 0.0609(10) Uani 0.684(2) 1 d . . P A 1
H17A H 0.404257 0.240175 0.760225 0.091 Uiso 0.684(2) 1 calc R U P A 1
H17B H 0.298061 0.203643 0.705982 0.091 Uiso 0.684(2) 1 calc R U P A 1
H17C H 0.300441 0.229058 0.783213 0.091 Uiso 0.684(2) 1 calc R U P A 1
C24 C 0.0851(5) 0.8390(4) 0.7178(3) 0.0791(14) Uani 0.684(2) 1 d . . P A 1
H24A H 0.147512 0.864516 0.753349 0.095 Uiso 0.684(2) 1 calc R U P A 1
H24B H 0.038004 0.901071 0.702828 0.095 Uiso 0.684(2) 1 calc R U P A 1
C22 C 0.0969(4) 0.6542(4) 0.7675(2) 0.0653(11) Uani 0.684(2) 1 d . . P A 1
H22A H 0.057701 0.598242 0.784108 0.078 Uiso 0.684(2) 1 calc R U P A 1
H22B H 0.160161 0.671399 0.805013 0.078 Uiso 0.684(2) 1 calc R U P A 1
C23 C 0.0305(4) 0.7539(4) 0.7482(2) 0.0729(12) Uani 0.684(2) 1 d . . P A 1
H23A H 0.015251 0.783162 0.789365 0.087 Uiso 0.684(2) 1 calc R U P A 1
H23B H -0.036285 0.734704 0.714629 0.087 Uiso 0.684(2) 1 calc R U P A 1
C15 C 0.4530(3) 0.2250(4) 0.6221(2) 0.0651(11) Uani 0.684(2) 1 d . . P A 1
H15A H 0.517334 0.205181 0.611577 0.098 Uiso 0.684(2) 1 calc R U P A 1
H15B H 0.393125 0.204195 0.584053 0.098 Uiso 0.684(2) 1 calc R U P A 1
H15C H 0.449854 0.187870 0.663780 0.098 Uiso 0.684(2) 1 calc R U P A 1
C25A C 0.0363(6) 0.7696(7) 0.6373(4) 0.0521(18) Uiso 0.316(2) 1 d . . P A 2
H25C H 0.050714 0.838721 0.617861 0.062 Uiso 0.316(2) 1 calc R U P A 2
H25D H -0.007077 0.725383 0.599499 0.062 Uiso 0.316(2) 1 calc R U P A 2
C17A C 0.1777(5) 0.4335(5) 0.7364(3) 0.0381(14) Uiso 0.316(2) 1 d . . P A 2
H17D H 0.158255 0.391276 0.771379 0.057 Uiso 0.316(2) 1 calc R U P A 2
H17E H 0.126491 0.421755 0.691944 0.057 Uiso 0.316(2) 1 calc R U P A 2
H17F H 0.179387 0.509868 0.748241 0.057 Uiso 0.316(2) 1 calc R U P A 2
C24A C -0.0231(7) 0.7907(7) 0.6895(5) 0.059(2) Uiso 0.316(2) 1 d . . P A 2
H24C H -0.083476 0.837270 0.668302 0.071 Uiso 0.316(2) 1 calc R U P A 2
H24D H -0.050067 0.721621 0.701313 0.071 Uiso 0.316(2) 1 calc R U P A 2
C15A C 0.4657(6) 0.2679(6) 0.6702(4) 0.0517(18) Uiso 0.316(2) 1 d . . P A 2
H15D H 0.533174 0.245127 0.665535 0.077 Uiso 0.316(2) 1 calc R U P A 2
H15E H 0.410096 0.228275 0.637554 0.077 Uiso 0.316(2) 1 calc R U P A 2
H15F H 0.463060 0.253194 0.716803 0.077 Uiso 0.316(2) 1 calc R U P A 2
C23A C 0.0414(7) 0.8432(8) 0.7542(5) 0.062(2) Uiso 0.316(2) 1 d . . P A 2
H23C H 0.000831 0.845070 0.787671 0.074 Uiso 0.316(2) 1 calc R U P A 2
H23D H 0.056022 0.918339 0.743991 0.074 Uiso 0.316(2) 1 calc R U P A 2
C21A C 0.2036(6) 0.7659(7) 0.7340(4) 0.0555(19) Uiso 0.316(2) 1 d . . P A 2
H21C H 0.229305 0.835237 0.721564 0.067 Uiso 0.316(2) 1 calc R U P A 2
H21D H 0.264741 0.720440 0.755561 0.067 Uiso 0.316(2) 1 calc R U P A 2
P1A P 0.2000(2) 0.6653(2) 0.60621(14) 0.0343(7) Uiso 0.316(2) 1 d . . P A 2
C20A C 0.1386(7) 0.7115(7) 0.6702(4) 0.040(2) Uiso 0.316(2) 1 d . . P A 2
H20A H 0.116118 0.643322 0.687667 0.048 Uiso 0.316(2) 1 calc R U P A 2
C22A C 0.1428(7) 0.7863(8) 0.7857(5) 0.063(2) Uiso 0.316(2) 1 d . . P A 2
H22C H 0.128619 0.716737 0.804803 0.076 Uiso 0.316(2) 1 calc R U P A 2
H22D H 0.185734 0.830135 0.823844 0.076 Uiso 0.316(2) 1 calc R U P A 2
Si1A Si 0.31655(17) 0.4436(2) 0.65258(12) 0.0306(6) Uiso 0.316(2) 1 d . . P A 2
C19A C 0.3214(6) 0.5962(6) 0.6522(4) 0.0352(19) Uiso 0.316(2) 1 d . . P A 2
H19C H 0.342111 0.621426 0.700233 0.042 Uiso 0.316(2) 1 calc R U P A 2
H19D H 0.376572 0.618585 0.631741 0.042 Uiso 0.316(2) 1 calc R U P A 2
C26A C 0.2703(8) 0.7476(8) 0.5560(6) 0.028(2) Uiso 0.316(2) 1 d . . P A 2
H26A H 0.208907 0.793056 0.532881 0.033 Uiso 0.316(2) 1 calc R U P A 2
C31A C 0.2884(10) 0.7070(9) 0.4904(7) 0.035(3) Uiso 0.316(2) 1 d . . P A 2
H31C H 0.224819 0.670967 0.462131 0.042 Uiso 0.316(2) 1 calc R U P A 2
H31D H 0.345542 0.653743 0.501264 0.042 Uiso 0.316(2) 1 calc R U P A 2
C30A C 0.3164(7) 0.8004(7) 0.4501(5) 0.037(2) Uiso 0.316(2) 1 d . . P A 2
H30C H 0.256176 0.849616 0.435585 0.044 Uiso 0.316(2) 1 calc R U P A 2
H30D H 0.330497 0.771823 0.408464 0.044 Uiso 0.316(2) 1 calc R U P A 2
C27A C 0.3331(8) 0.8453(8) 0.6108(6) 0.041(3) Uiso 0.316(2) 1 d . . P A 2
H27C H 0.284254 0.896133 0.622651 0.049 Uiso 0.316(2) 1 calc R U P A 2
H27D H 0.381185 0.815369 0.653037 0.049 Uiso 0.316(2) 1 calc R U P A 2
C28 C 0.3684(4) 0.9318(4) 0.56776(19) 0.0460(8) Uani 0.684(2) 1 d . . P A 1
H28C H 0.302421 0.972410 0.558056 0.055 Uiso 0.684(2) 1 calc R U P A 1
H28D H 0.425397 0.976508 0.596421 0.055 Uiso 0.684(2) 1 calc R U P A 1
C29 C 0.3910(3) 0.8982(4) 0.5025(2) 0.0480(9) Uani 0.684(2) 1 d . . P A 1
H29C H 0.455558 0.854921 0.513627 0.058 Uiso 0.684(2) 1 calc R U P A 1
H29D H 0.401915 0.962788 0.477176 0.058 Uiso 0.684(2) 1 calc R U P A 1
C14A C 0.5444(6) 0.4553(7) 0.7016(4) 0.0419(16) Uiso 0.316(2) 1 d . . P A 2
H14D H 0.542441 0.451802 0.749186 0.063 Uiso 0.316(2) 1 calc R U P A 2
H14E H 0.539885 0.530460 0.686762 0.063 Uiso 0.316(2) 1 calc R U P A 2
H14F H 0.609557 0.424020 0.698125 0.063 Uiso 0.316(2) 1 calc R U P A 2
C13A C 0.4511(6) 0.3914(6) 0.6554(4) 0.0401(19) Uiso 0.316(2) 1 d . . P A 2
H13A H 0.456259 0.400749 0.607851 0.048 Uiso 0.316(2) 1 calc R U P A 2
C16 C 0.3021(3) 0.3675(4) 0.72652(18) 0.0396(8) Uani 0.684(2) 1 d . . P A 1
H16A H 0.226227 0.376368 0.721314 0.047 Uiso 0.684(2) 1 calc R U P A 1
C18 C 0.3617(13) 0.4376(13) 0.7898(7) 0.067(4) Uani 0.684(2) 1 d . . P A 1
H18D H 0.347583 0.409859 0.831168 0.100 Uiso 0.684(2) 1 calc R U P A 1
H18E H 0.337958 0.512298 0.782415 0.100 Uiso 0.684(2) 1 calc R U P A 1
H18F H 0.436506 0.434444 0.795290 0.100 Uiso 0.684(2) 1 calc R U P A 1
C3A C 0.2828(7) 0.2304(6) 0.4456(4) 0.0452(18) Uiso 0.316(2) 1 d . . P A 2
H3A H 0.316691 0.234943 0.410848 0.054 Uiso 0.316(2) 1 calc R U P A 2
C4A C 0.2401(7) 0.1317(7) 0.4567(5) 0.0511(18) Uiso 0.316(2) 1 d . . P A 2
H4A H 0.243087 0.070937 0.429165 0.061 Uiso 0.316(2) 1 calc R U P A 2
C5A C 0.1928(7) 0.1253(7) 0.5096(4) 0.0483(19) Uiso 0.316(2) 1 d . . P A 2
H5A H 0.162662 0.059539 0.517991 0.058 Uiso 0.316(2) 1 calc R U P A 2
N1A N 0.2243(9) 0.4077(8) 0.5765(6) 0.031(3) Uiso 0.316(2) 1 d . . P A 2
C12A C 0.1835(8) 0.1162(8) 0.6585(5) 0.063(2) Uiso 0.316(2) 1 d . . P A 2
H12D H 0.188158 0.047014 0.636650 0.094 Uiso 0.316(2) 1 calc R U P A 2
H12E H 0.141099 0.107938 0.690045 0.094 Uiso 0.316(2) 1 calc R U P A 2
H12F H 0.253336 0.140323 0.683870 0.094 Uiso 0.316(2) 1 calc R U P A 2
C6A C 0.1899(7) 0.2131(7) 0.5491(4) 0.035(2) Uiso 0.316(2) 1 d . . P A 2
C2A C 0.2776(6) 0.3199(7) 0.4827(4) 0.034(2) Uiso 0.316(2) 1 d . . P A 2
C7A C 0.3156(8) 0.4278(8) 0.4637(6) 0.039(3) Uiso 0.316(2) 1 d . . P A 2
H7A H 0.313692 0.482901 0.498928 0.047 Uiso 0.316(2) 1 calc R U P A 2
C8A C 0.4274(8) 0.4195(8) 0.4564(6) 0.057(3) Uiso 0.316(2) 1 d . . P A 2
H8A1 H 0.427215 0.371141 0.418520 0.085 Uiso 0.316(2) 1 calc R U P A 2
H8A2 H 0.474388 0.391275 0.498879 0.085 Uiso 0.316(2) 1 calc R U P A 2
H8A3 H 0.451039 0.490904 0.447199 0.085 Uiso 0.316(2) 1 calc R U P A 2
C9A C 0.238(2) 0.465(3) 0.3884(15) 0.065(10) Uiso 0.316(2) 1 d . . P A 2
H9A1 H 0.237202 0.408222 0.354754 0.097 Uiso 0.316(2) 1 calc R U P A 2
H9A2 H 0.264472 0.531498 0.373962 0.097 Uiso 0.316(2) 1 calc R U P A 2
H9A3 H 0.168008 0.476171 0.391904 0.097 Uiso 0.316(2) 1 calc R U P A 2
C10A C 0.1342(9) 0.1976(10) 0.6048(6) 0.039(3) Uiso 0.316(2) 1 d . . P A 2
H10A H 0.139891 0.267954 0.629234 0.046 Uiso 0.316(2) 1 calc R U P A 2
C1A C 0.2311(7) 0.3160(8) 0.5396(5) 0.030(2) Uiso 0.316(2) 1 d . . P A 2
C11A C 0.0194(11) 0.1776(10) 0.5742(7) 0.059(4) Uiso 0.316(2) 1 d . . P A 2
H11D H 0.009072 0.110436 0.548126 0.089 Uiso 0.316(2) 1 calc R U P A 2
H11E H -0.011477 0.237209 0.543803 0.089 Uiso 0.316(2) 1 calc R U P A 2
H11F H -0.014107 0.172216 0.610875 0.089 Uiso 0.316(2) 1 calc R U P A 2
H1 H -0.0252(19) 0.4867(19) 0.5522(13) 0.050 Uiso 1 1 d . . . . .

loop_
_atom_site_aniso_label
_atom_site_aniso_U_11
_atom_site_aniso_U_22
_atom_site_aniso_U_33
_atom_site_aniso_U_23
_atom_site_aniso_U_13
_atom_site_aniso_U_12
P1 0.0338(5) 0.0361(5) 0.0245(4) -0.0003(3) 0.0087(3) -0.0045(4)
Mg1 0.0324(4) 0.0422(4) 0.0264(3) -0.0012(3) 0.0090(3) -0.0012(3)
Si1 0.0359(5) 0.0387(6) 0.0238(4) 0.0079(4) 0.0102(3) 0.0016(4)
N1 0.0383(17) 0.033(2) 0.0242(16) 0.0044(18) 0.0145(11) 0.0057(17)
C1 0.043(2) 0.034(2) 0.0244(17) -0.0003(14) 0.0095(15) 0.0059(16)
C10 0.042(3) 0.043(2) 0.037(2) 0.0106(16) 0.009(2) -0.001(2)
C6 0.0366(19) 0.0376(17) 0.0361(17) 0.0061(13) 0.0083(16) 0.0049(15)
C26 0.061(3) 0.050(3) 0.0250(19) -0.0015(19) 0.0088(19) -0.018(2)
C2 0.051(2) 0.044(2) 0.0320(18) 0.0048(15) 0.0213(18) 0.0115(18)
C31 0.055(3) 0.048(3) 0.037(2) 0.002(2) 0.0097(18) -0.013(2)
C7 0.064(3) 0.056(3) 0.035(2) 0.001(2) 0.0330(19) 0.005(2)
C9 0.074(6) 0.061(5) 0.056(5) 0.031(3) 0.045(4) 0.020(3)
C19 0.0303(15) 0.049(2) 0.0287(15) 0.0080(14) 0.0051(12) 0.0005(15)
C30 0.065(3) 0.048(2) 0.039(2) 0.0047(19) 0.0204(18) -0.002(2)
C27 0.051(3) 0.063(3) 0.0324(18) 0.0048(18) 0.0042(18) -0.023(2)
C20 0.047(2) 0.0422(18) 0.0350(17) -0.0075(13) 0.0115(15) -0.0033(16)
C11 0.042(2) 0.057(3) 0.053(2) 0.0086(18) 0.0138(18) -0.001(2)
C13 0.0389(17) 0.063(2) 0.0376(18) 0.0150(18) 0.0155(14) 0.0121(15)
C3 0.079(3) 0.048(2) 0.0395(18) 0.0008(15) 0.031(2) 0.0166(19)
C5 0.068(3) 0.0341(16) 0.0478(19) -0.0013(14) 0.0176(19) 0.0046(16)
C21 0.067(2) 0.056(2) 0.0458(19) -0.0043(16) 0.0281(17) -0.0044(17)
C8 0.063(3) 0.098(4) 0.049(2) 0.014(2) 0.036(2) 0.011(3)
C14 0.0370(18) 0.103(4) 0.046(2) 0.009(2) 0.0084(15) 0.0085(19)
C12 0.081(3) 0.047(2) 0.052(2) 0.0179(17) 0.021(2) -0.0005(19)
C25 0.090(3) 0.048(2) 0.053(2) -0.0046(16) 0.034(2) 0.0061(19)
C4 0.089(3) 0.0446(19) 0.046(2) -0.0077(15) 0.024(2) 0.0149(19)
C17 0.075(3) 0.065(2) 0.0409(18) 0.0168(17) 0.0141(17) -0.0026(19)
C24 0.113(4) 0.062(3) 0.076(3) -0.012(2) 0.050(3) 0.017(2)
C22 0.079(3) 0.079(3) 0.047(2) -0.0044(19) 0.035(2) -0.002(2)
C23 0.080(3) 0.090(3) 0.058(2) -0.009(2) 0.036(2) 0.009(2)
C15 0.064(2) 0.070(3) 0.064(3) 0.013(2) 0.023(2) 0.028(2)
C28 0.049(2) 0.045(2) 0.040(2) 0.0023(16) 0.0073(16) -0.0144(18)
C29 0.053(2) 0.044(2) 0.051(2) 0.0048(17) 0.0210(18) -0.0085(18)
C16 0.047(2) 0.046(2) 0.0267(17) 0.0075(15) 0.0126(14) -0.0018(18)
C18 0.073(5) 0.096(8) 0.033(3) -0.007(3) 0.019(3) -0.028(3)

loop_
_atom_type_symbol
_atom_type_description
_atom_type_scat_dispersion_real
_atom_type_scat_dispersion_imag
_atom_type_scat_source
C C 0.0033 0.0016 'International Tables Vol C Tables 4.2.6.8 and 6.1.1.4'
H H 0.0000 0.0000 'International Tables Vol C Tables 4.2.6.8 and 6.1.1.4'
N N 0.0061 0.0033 'International Tables Vol C Tables 4.2.6.8 and 6.1.1.4'
Mg Mg 0.0486 0.0363 'International Tables Vol C Tables 4.2.6.8 and 6.1.1.4'
Si Si 0.0817 0.0704 'International Tables Vol C Tables 4.2.6.8 and 6.1.1.4'
P P 0.1023 0.0942 'International Tables Vol C Tables 4.2.6.8 and 6.1.1.4'

loop_
_geom_angle_atom_site_label_1
_geom_angle_atom_site_label_2
_geom_angle_atom_site_label_3
_geom_angle
_geom_angle_site_symmetry_1
_geom_angle_site_symmetry_3
_geom_angle_publ_flag
C19 P1 C20 106.50(18) . . ?
C19 P1 C26 113.0(2) . . ?
C20 P1 C26 98.8(2) . . ?
C19 P1 Mg1 99.12(13) . . ?
C20 P1 Mg1 114.66(13) . . ?
C26 P1 Mg1 124.17(14) . . ?
N1 Mg1 P1 90.88(15) . . ?
N1A Mg1 P1A 90.4(3) . . ?
N1A Mg1 C1A 27.1(3) . . ?
P1A Mg1 C1A 115.39(18) . . ?
N1A Mg1 Mg1 149.9(3) . 3_566 ?
N1 Mg1 Mg1 140.54(15) . 3_566 ?
P1 Mg1 Mg1 128.46(5) . 3_566 ?
P1A Mg1 Mg1 119.17(7) . 3_566 ?
C1A Mg1 Mg1 125.20(18) . 3_566 ?
N1A Mg1 Si1A 27.7(3) . . ?
P1A Mg1 Si1A 64.96(7) . . ?
C1A Mg1 Si1A 54.78(19) . . ?
Mg1 Mg1 Si1A 164.47(6) 3_566 . ?
N1 Mg1 Si1 27.05(14) . . ?
P1 Mg1 Si1 65.34(4) . . ?
Mg1 Mg1 Si1 162.56(4) 3_566 . ?
N1 Si1 C13 113.1(2) . . ?
N1 Si1 C19 105.51(19) . . ?
C13 Si1 C19 104.80(17) . . ?
N1 Si1 C16 114.38(19) . . ?
C13 Si1 C16 110.24(18) . . ?
C19 Si1 C16 108.09(19) . . ?
N1 Si1 Mg1 33.18(16) . . ?
C13 Si1 Mg1 137.54(12) . . ?
C19 Si1 Mg1 76.64(9) . . ?
C16 Si1 Mg1 109.31(14) . . ?
C1 N1 Si1 127.9(3) . . ?
C1 N1 Mg1 111.8(3) . . ?
Si1 N1 Mg1 119.8(3) . . ?
C6 C1 C2 118.3(4) . . ?
C6 C1 N1 120.9(3) . . ?
C2 C1 N1 120.7(4) . . ?
C11 C10 C6 110.0(4) . . ?
C11 C10 C12 109.9(4) . . ?
C6 C10 C12 111.2(4) . . ?
C5 C6 C1 119.4(3) . . ?
C5 C6 C10 119.7(4) . . ?
C1 C6 C10 120.9(4) . . ?
C31 C26 C27 100.2(4) . . ?
C31 C26 P1 103.9(4) . . ?
C27 C26 P1 111.6(3) . . ?
C18A C16A C17A 110.8(13) . . ?
C18A C16A Si1A 111.3(15) . . ?
C17A C16A Si1A 114.3(6) . . ?
C3 C2 C1 120.0(4) . . ?
C3 C2 C7 117.8(3) . . ?
C1 C2 C7 122.2(4) . . ?
C30 C31 C26 110.4(4) . . ?
C9 C7 C2 112.9(6) . . ?
C9 C7 C8 110.6(5) . . ?
C2 C7 C8 112.3(4) . . ?
P1 C19 Si1 116.37(16) . . ?
C29 C30 C31 111.2(4) . . ?
C26 C27 C28 105.6(4) . . ?
C29A C28A C27A 131.1(9) . . ?
C25 C20 C21 109.6(4) . . ?
C25 C20 P1 112.6(2) . . ?
C21 C20 P1 109.6(2) . . ?
C14 C13 C15 111.4(3) . . ?
C14 C13 Si1 113.4(3) . . ?
C15 C13 Si1 116.2(3) . . ?
C28A C29A C30A 111.1(8) . . ?
C4 C3 C2 121.6(3) . . ?
C4 C5 C6 121.7(4) . . ?
C20 C21 C22 111.3(3) . . ?
C20 C25 C24 111.2(3) . . ?
C3 C4 C5 119.0(3) . . ?
C23 C24 C25 111.8(4) . . ?
C23 C22 C21 110.7(3) . . ?
C22 C23 C24 111.2(4) . . ?
C24A C25A C20A 111.0(7) . . ?
C23A C24A C25A 113.8(7) . . ?
C24A C23A C22A 113.1(8) . . ?
C20A C21A C22A 112.3(7) . . ?
C20A P1A C19A 107.3(4) . . ?
C20A P1A C26A 128.2(4) . . ?
C19A P1A C26A 91.3(4) . . ?
C20A P1A Mg1 112.2(3) . . ?
C19A P1A Mg1 96.4(3) . . ?
C26A P1A Mg1 113.1(4) . . ?
C21A C20A C25A 113.1(7) . . ?
C21A C20A P1A 119.5(6) . . ?
C25A C20A P1A 111.6(6) . . ?
C23A C22A C21A 112.3(8) . . ?
N1A Si1A C16A 114.4(5) . . ?
N1A Si1A C19A 105.6(4) . . ?
C16A Si1A C19A 108.3(4) . . ?
N1A Si1A C13A 111.3(5) . . ?
C16A Si1A C13A 109.0(4) . . ?
C19A Si1A C13A 107.9(4) . . ?
N1A Si1A Mg1 30.4(4) . . ?
C16A Si1A Mg1 108.2(3) . . ?
C19A Si1A Mg1 80.3(2) . . ?
C13A Si1A Mg1 136.6(3) . . ?
P1A C19A Si1A 116.2(4) . . ?
C31A C26A C27A 130.1(9) . . ?
C31A C26A P1A 122.2(8) . . ?
C27A C26A P1A 105.2(7) . . ?
C26A C31A C30A 110.4(9) . . ?
C31A C30A C29A 112.8(9) . . ?
C28A C27A C26A 97.2(8) . . ?
C29 C28 C27 103.0(4) . . ?
C28 C29 C30 110.6(3) . . ?
C14A C13A C15A 110.5(6) . . ?
C14A C13A Si1A 115.8(6) . . ?
C15A C13A Si1A 113.9(5) . . ?
C17 C16 C18 107.2(6) . . ?
C17 C16 Si1 113.2(3) . . ?
C18 C16 Si1 115.8(6) . . ?
C2A C3A C4A 122.7(8) . . ?
C3A C4A C5A 118.0(8) . . ?
C6A C5A C4A 120.3(8) . . ?
C1A N1A Si1A 123.7(9) . . ?
C1A N1A Mg1 114.3(8) . . ?
Si1A N1A Mg1 121.9(6) . . ?
C5A C6A C1A 124.0(9) . . ?
C5A C6A C10A 115.9(8) . . ?
C1A C6A C10A 120.1(9) . . ?
C3A C2A C1A 120.9(8) . . ?
C3A C2A C7A 120.4(8) . . ?
C1A C2A C7A 118.6(8) . . ?
C2A C7A C8A 111.6(8) . . ?
C2A C7A C9A 108.4(13) . . ?
C8A C7A C9A 107.1(13) . . ?
C12A C10A C11A 112.0(10) . . ?
C12A C10A C6A 114.7(9) . . ?
C11A C10A C6A 111.7(9) . . ?
N1A C1A C6A 125.1(9) . . ?
N1A C1A C2A 120.8(9) . . ?
C6A C1A C2A 114.0(9) . . ?
N1A C1A Mg1 38.6(6) . . ?
C6A C1A Mg1 116.8(6) . . ?
C2A C1A Mg1 111.2(6) . . ?

loop_
_geom_bond_atom_site_label_1
_geom_bond_atom_site_label_2
_geom_bond_distance
_geom_bond_site_symmetry_2
_geom_bond_publ_flag
P1 C19 1.840(4) . ?
P1 C20 1.847(4) . ?
P1 C26 1.906(5) . ?
P1 Mg1 2.5564(12) . ?
Mg1 N1A 1.897(12) . ?
Mg1 N1 2.055(4) . ?
Mg1 P1A 2.684(3) . ?
Mg1 C1A 2.771(11) . ?
Mg1 Mg1 2.7946(16) 3_566 ?
Mg1 Si1A 3.185(3) . ?
Mg1 Si1 3.2592(15) . ?
Si1 N1 1.708(5) . ?
Si1 C13 1.914(4) . ?
Si1 C19 1.919(4) . ?
Si1 C16 1.920(4) . ?
N1 C1 1.433(6) . ?
C1 C6 1.417(6) . ?
C1 C2 1.425(5) . ?
C10 C11 1.516(7) . ?
C10 C6 1.524(6) . ?
C10 C12 1.563(6) . ?
C6 C5 1.394(5) . ?
C26 C31 1.556(8) . ?
C26 C27 1.574(7) . ?
C16A C18A 1.46(3) . ?
C16A C17A 1.513(11) . ?
C16A Si1A 1.900(10) . ?
C2 C3 1.390(6) . ?
C2 C7 1.532(7) . ?
C31 C30 1.541(7) . ?
C7 C9 1.509(12) . ?
C7 C8 1.557(6) . ?
C30 C29 1.530(6) . ?
C27 C28 1.597(6) . ?
C28A C29A 1.508(14) . ?
C28A C27A 1.703(16) . ?
C20 C25 1.514(5) . ?
C20 C21 1.541(5) . ?
C13 C14 1.536(5) . ?
C13 C15 1.552(6) . ?
C29A C30A 1.532(14) . ?
C3 C4 1.372(6) . ?
C5 C4 1.393(5) . ?
C21 C22 1.544(5) . ?
C25 C24 1.541(5) . ?
C17 C16 1.537(6) . ?
C24 C23 1.520(7) . ?
C22 C23 1.513(7) . ?
C25A C24A 1.526(12) . ?
C25A C20A 1.528(12) . ?
C24A C23A 1.505(13) . ?
C15A C13A 1.568(11) . ?
C23A C22A 1.506(13) . ?
C21A C20A 1.506(11) . ?
C21A C22A 1.530(12) . ?
P1A C20A 1.828(9) . ?
P1A C19A 1.844(8) . ?
P1A C26A 1.884(12) . ?
Si1A N1A 1.745(12) . ?
Si1A C19A 1.902(8) . ?
Si1A C13A 1.905(9) . ?
C26A C31A 1.517(14) . ?
C26A C27A 1.704(16) . ?
C31A C30A 1.531(17) . ?
C28 C29 1.508(6) . ?
C14A C13A 1.554(10) . ?
C16 C18 1.575(16) . ?
C3A C2A 1.360(12) . ?
C3A C4A 1.401(11) . ?
C4A C5A 1.406(12) . ?
C5A C6A 1.367(12) . ?
N1A C1A 1.384(12) . ?
C12A C10A 1.500(16) . ?
C6A C1A 1.431(12) . ?
C6A C10A 1.543(15) . ?
C2A C1A 1.471(14) . ?
C2A C7A 1.527(13) . ?
C7A C8A 1.554(15) . ?
C7A C9A 1.65(3) . ?
C10A C11A 1.509(14) . ?
